data_7108053
loop_
_publ_author_name
'Xiao-Hui Zheng'
'Huo-Yan Chen'
'Ming-Liang Tong'
'Liang-Nian Ji'
'Zong-Wan Mao'

_publ_section_title
;
 Platinum squares with high selectivity and affinity for human telomeric
 G-quadruplexes
;
_journal_name_full Chem.Commun.
_journal_page_first 7607
_journal_paper_doi 10.1039/c2cc32942e
_journal_volume 48
_journal_year 2012
_chemical_formula_sum 'C40 H66 N24 O29 Pt4'
_chemical_formula_weight 2127.53
_chemical_name_systematic
;
?
;
_space_group_IT_number 2
_symmetry_cell_setting triclinic
_symmetry_space_group_name_Hall '-P 1'
_symmetry_space_group_name_H-M 'P -1'
_atom_sites_solution_hydrogens geom
_atom_sites_solution_primary direct
_atom_sites_solution_secondary difmap
_audit_creation_method SHELXL-97
_cell_angle_alpha 97.317(1)
_cell_angle_beta 91.554(1)
_cell_angle_gamma 106.389(1)
_cell_formula_units_Z 2
_cell_length_a 14.3774(8)
_cell_length_b 14.5747(8)
_cell_length_c 16.3334(8)
_cell_measurement_temperature 293(2)
_cell_volume 3249.6(3)
_computing_structure_refinement 'SHELXL-97 (Sheldrick, 1997)'
_computing_structure_solution 'SHELXS-97 (Sheldrick, 1990)'
_diffrn_ambient_temperature 293(2)
_diffrn_measured_fraction_theta_full 0.969
_diffrn_measured_fraction_theta_max 0.969
_diffrn_radiation_monochromator graphite
_diffrn_radiation_source 'fine-focus sealed tube'
_diffrn_radiation_type MoK\a
_diffrn_radiation_wavelength 0.71073
_diffrn_reflns_av_R_equivalents 0.0476
_diffrn_reflns_av_sigmaI/netI 0.0712
_diffrn_reflns_limit_h_max 16
_diffrn_reflns_limit_h_min -18
_diffrn_reflns_limit_k_max 18
_diffrn_reflns_limit_k_min -18
_diffrn_reflns_limit_l_max 20
_diffrn_reflns_limit_l_min -20
_diffrn_reflns_number 27300
_diffrn_reflns_theta_full 27.00
_diffrn_reflns_theta_max 27.00
_diffrn_reflns_theta_min 3.01
_exptl_absorpt_coefficient_mu 8.685
_exptl_absorpt_correction_T_max 0.7567
_exptl_absorpt_correction_T_min 0.4430
_exptl_absorpt_correction_type multi-scan
_exptl_crystal_density_diffrn 2.174
_exptl_crystal_density_method 'not measured'
_exptl_crystal_F_000 2036
_exptl_crystal_size_max 0.11
_exptl_crystal_size_mid 0.04
_exptl_crystal_size_min 0.03
_refine_diff_density_max 2.328
_refine_diff_density_min -1.648
_refine_diff_density_rms 0.235
_refine_ls_extinction_method none
_refine_ls_goodness_of_fit_ref 1.085
_refine_ls_hydrogen_treatment constr
_refine_ls_matrix_type full
_refine_ls_number_parameters 694
_refine_ls_number_reflns 13760
_refine_ls_number_restraints 70
_refine_ls_restrained_S_all 1.086
_refine_ls_R_factor_all 0.1254
_refine_ls_R_factor_gt 0.0707
_refine_ls_shift/su_max 0.000
_refine_ls_shift/su_mean 0.000
_refine_ls_structure_factor_coef Fsqd
_refine_ls_weighting_details 'calc w=1/[\s^2^(Fo^2^)+(0.1289P)^2^+0.0000P] where P=(Fo^2^+2Fc^2^)/3'
_refine_ls_weighting_scheme calc
_refine_ls_wR_factor_gt 0.2044
_refine_ls_wR_factor_ref 0.2465
_reflns_number_gt 7317
_reflns_number_total 13760
_reflns_threshold_expression >2sigma(I)
_cod_data_source_file c2cc32942e.txt
_cod_data_source_block ptm
_cod_original_sg_symbol_H-M P-1
_cod_database_code 7108053

loop_
_symmetry_equiv_pos_as_xyz
'x, y, z'
'-x, -y, -z'

loop_
_atom_site_label
_atom_site_type_symbol
_atom_site_fract_x
_atom_site_fract_y
_atom_site_fract_z
_atom_site_U_iso_or_equiv
_atom_site_adp_type
_atom_site_occupancy
_atom_site_symmetry_multiplicity
_atom_site_calc_flag
_atom_site_refinement_flags
Pt1 Pt 0.21245(4) 0.29095(4) 0.37786(3) 0.05697(19) Uani 1 1 d .
Pt2 Pt -0.25310(4) 0.28154(4) 0.26033(3) 0.06120(19) Uani 1 1 d .
Pt3 Pt -0.34229(5) -0.20371(4) 0.12896(3) 0.0693(2) Uani 1 1 d .
Pt4 Pt 0.11905(5) -0.19810(4) 0.25521(3) 0.0661(2) Uani 1 1 d .
N1 N 0.0793(8) 0.2957(8) 0.3389(6) 0.057(3) Uani 1 1 d .
N2 N -0.1116(8) 0.2971(8) 0.2929(7) 0.061(3) Uani 1 1 d .
N3 N -0.2746(9) 0.1369(8) 0.2250(8) 0.066(3) Uani 1 1 d .
N4 N -0.3152(10) -0.0621(9) 0.1728(8) 0.070(3) Uani 1 1 d .
N5 N -0.2077(10) -0.2026(8) 0.1590(7) 0.067(3) Uani 1 1 d .
N6 N -0.0143(10) -0.2017(8) 0.2120(7) 0.066(3) Uani 1 1 d .
N7 N 0.1488(10) -0.0538(8) 0.2984(8) 0.072(3) Uani 1 1 d .
N8 N 0.1832(9) 0.1446(8) 0.3477(7) 0.061(3) Uani 1 1 d .
N9 N 0.3461(9) 0.3011(8) 0.4277(8) 0.071(3) Uani 1 1 d D
H9A H 0.3414 0.2869 0.4797 0.086 Uiso 1 1 calc R
H9B H 0.3708 0.2582 0.3980 0.086 Uiso 1 1 calc R
N10 N 0.2569(11) 0.4370(9) 0.4062(10) 0.093(5) Uani 1 1 d .
H10A H 0.2664 0.4642 0.3595 0.112 Uiso 1 1 calc R
H10B H 0.2109 0.4573 0.4330 0.112 Uiso 1 1 calc R
N11 N -0.2401(11) 0.4217(9) 0.2896(10) 0.085(4) Uani 1 1 d .
H11A H -0.2037 0.4447 0.3374 0.102 Uiso 1 1 calc R
H11B H -0.2100 0.4542 0.2499 0.102 Uiso 1 1 calc R
N12 N -0.3927(10) 0.2724(10) 0.2289(8) 0.077(4) Uani 1 1 d .
H12A H -0.4103 0.2375 0.1785 0.092 Uiso 1 1 calc R
H12B H -0.4314 0.2417 0.2654 0.092 Uiso 1 1 calc R
N13 N -0.4807(12) -0.2158(9) 0.0991(9) 0.098(5) Uani 1 1 d D
H13A H -0.5011 -0.1744 0.1349 0.117 Uiso 1 1 calc R
H13B H -0.4861 -0.1998 0.0481 0.117 Uiso 1 1 calc R
N14 N -0.3831(12) -0.3437(10) 0.0872(11) 0.102(5) Uani 1 1 d D
H14A H -0.3487 -0.3543 0.0436 0.123 Uiso 1 1 calc R
H14B H -0.3681 -0.3756 0.1270 0.123 Uiso 1 1 calc R
N15 N 0.0999(12) -0.3400(10) 0.2176(9) 0.086(4) Uani 1 1 d .
H15A H 0.0409 -0.3735 0.2310 0.104 Uiso 1 1 calc R
H15B H 0.1007 -0.3497 0.1621 0.104 Uiso 1 1 calc R
N16 N 0.2493(11) -0.2020(10) 0.3005(9) 0.087(4) Uani 1 1 d .
H16A H 0.2970 -0.1525 0.2869 0.104 Uiso 1 1 calc R
H16B H 0.2509 -0.1984 0.3559 0.104 Uiso 1 1 calc R
C1 C 0.0552(10) 0.3160(10) 0.2600(8) 0.058(3) Uani 1 1 d .
C2 C -0.0361(11) 0.3188(10) 0.2391(8) 0.060(3) Uani 1 1 d .
C3 C -0.0555(16) 0.3435(11) 0.1600(8) 0.088(6) Uani 1 1 d .
H3 H -0.1178 0.3438 0.1434 0.106 Uiso 1 1 calc R
C4 C 0.0174(13) 0.3664(13) 0.1100(8) 0.077(5) Uani 1 1 d .
H4 H 0.0065 0.3911 0.0620 0.093 Uiso 1 1 calc R
C5 C 0.1078(14) 0.3549(15) 0.1262(10) 0.095(6) Uani 1 1 d .
H5 H 0.1520 0.3593 0.0853 0.114 Uiso 1 1 calc R
C6 C 0.1320(11) 0.3369(10) 0.2041(8) 0.066(4) Uani 1 1 d .
H6 H 0.1951 0.3383 0.2197 0.080 Uiso 1 1 calc R
C7 C -0.0845(12) 0.2834(12) 0.3671(9) 0.076(4) Uani 1 1 d .
H7 H -0.1299 0.2753 0.4070 0.092 Uiso 1 1 calc R
C8 C 0.0083(13) 0.2805(11) 0.3881(9) 0.076(4) Uani 1 1 d .
H8 H 0.0209 0.2669 0.4407 0.091 Uiso 1 1 calc R
C9 C -0.3089(10) 0.0706(10) 0.2807(9) 0.062(3) Uani 1 1 d .
C10 C -0.3276(13) -0.0300(11) 0.2532(8) 0.070(4) Uani 1 1 d .
C11 C -0.3679(17) -0.0952(14) 0.3068(11) 0.108(7) Uani 1 1 d .
H11 H -0.3860 -0.1611 0.2878 0.129 Uiso 1 1 calc R
C12 C -0.3816(17) -0.0633(16) 0.3882(12) 0.113(7) Uani 1 1 d .
H12 H -0.4017 -0.1070 0.4256 0.136 Uiso 1 1 calc R
C13 C -0.3645(18) 0.0348(15) 0.4125(13) 0.115(8) Uani 1 1 d .
H13 H -0.3746 0.0563 0.4668 0.138 Uiso 1 1 calc R
C14 C -0.3345(17) 0.0992(14) 0.3616(10) 0.105(7) Uani 1 1 d .
H14 H -0.3300 0.1637 0.3788 0.126 Uiso 1 1 calc R
C15 C -0.2839(14) 0.0014(13) 0.1216(11) 0.093(6) Uani 1 1 d .
H15 H -0.2754 -0.0192 0.0668 0.111 Uiso 1 1 calc R
C16 C -0.2625(15) 0.1045(12) 0.1520(9) 0.090(6) Uani 1 1 d .
H16 H -0.2387 0.1484 0.1155 0.108 Uiso 1 1 calc R
C17 C -0.1320(13) -0.1795(10) 0.1080(8) 0.064(4) Uani 1 1 d .
C18 C -0.0378(14) -0.1815(10) 0.1307(10) 0.074(4) Uani 1 1 d .
C19 C 0.0426(11) -0.1588(11) 0.0762(9) 0.071(4) Uani 1 1 d .
H19 H 0.1040 -0.1615 0.0928 0.085 Uiso 1 1 calc R
C20 C 0.0259(14) -0.1344(12) 0.0027(9) 0.081(5) Uani 1 1 d .
H20 H 0.0752 -0.1190 -0.0333 0.098 Uiso 1 1 calc R
C21 C -0.0712(15) -0.1326(13) -0.0192(9) 0.089(5) Uani 1 1 d .
H21 H -0.0832 -0.1140 -0.0699 0.107 Uiso 1 1 calc R
C22 C -0.1458(14) -0.1565(11) 0.0300(9) 0.082(5) Uani 1 1 d .
H22 H -0.2077 -0.1575 0.0110 0.098 Uiso 1 1 calc R
C23 C -0.0922(13) -0.2261(11) 0.2564(9) 0.073(4) Uani 1 1 d .
H23 H -0.0831 -0.2461 0.3071 0.088 Uiso 1 1 calc R
C24 C -0.1790(14) -0.2245(14) 0.2350(10) 0.087(5) Uani 1 1 d .
H24 H -0.2260 -0.2391 0.2731 0.105 Uiso 1 1 calc R
C25 C 0.1393(11) -0.0191(10) 0.3798(8) 0.061(3) Uani 1 1 d .
C26 C 0.1563(10) 0.0807(9) 0.4053(7) 0.057(3) Uani 1 1 d .
C27 C 0.1495(13) 0.1152(12) 0.4877(8) 0.078(5) Uani 1 1 d .
H27 H 0.1582 0.1806 0.5046 0.093 Uiso 1 1 calc R
C28 C 0.1295(12) 0.0502(12) 0.5434(9) 0.077(5) Uani 1 1 d .
H28 H 0.1270 0.0733 0.5988 0.093 Uiso 1 1 calc R
C29 C 0.1136(13) -0.0449(11) 0.5215(9) 0.082(5) Uani 1 1 d .
H29 H 0.1004 -0.0861 0.5614 0.098 Uiso 1 1 calc R
C30 C 0.1169(12) -0.0829(11) 0.4378(8) 0.071(4) Uani 1 1 d .
H30 H 0.1043 -0.1491 0.4220 0.086 Uiso 1 1 calc R
C31 C 0.1881(13) 0.1052(10) 0.2709(10) 0.074(4) Uani 1 1 d .
H31 H 0.2028 0.1467 0.2312 0.089 Uiso 1 1 calc R
C32 C 0.1737(12) 0.0111(11) 0.2452(9) 0.075(4) Uani 1 1 d .
H32 H 0.1809 -0.0097 0.1901 0.090 Uiso 1 1 calc R
C33 C 0.4118(10) 0.4000(8) 0.4284(10) 0.082(5) Uani 1 1 d D
H33A H 0.4319 0.4106 0.3733 0.099 Uiso 1 1 calc R
H33B H 0.4691 0.4111 0.4653 0.099 Uiso 1 1 calc R
C34 C 0.3498(10) 0.4670(11) 0.4600(9) 0.078(5) Uani 1 1 d D
H34A H 0.3360 0.4609 0.5171 0.093 Uiso 1 1 calc R
H34B H 0.3846 0.5338 0.4567 0.093 Uiso 1 1 calc R
C35 C -0.3352(13) 0.4367(11) 0.2980(10) 0.092(6) Uani 1 1 d D
H35A H -0.3311 0.5037 0.2946 0.110 Uiso 1 1 calc R
H35B H -0.3584 0.4219 0.3514 0.110 Uiso 1 1 calc R
C36 C -0.4063(13) 0.3699(13) 0.2279(11) 0.106(6) Uani 1 1 d D
H36A H -0.4728 0.3686 0.2381 0.127 Uiso 1 1 calc R
H36B H -0.3912 0.3919 0.1749 0.127 Uiso 1 1 calc R
C37 C -0.5426(14) -0.3148(11) 0.1010(14) 0.127(7) Uani 1 1 d DU
H37A H -0.6042 -0.3253 0.0701 0.152 Uiso 1 1 calc R
H37B H -0.5554 -0.3252 0.1576 0.152 Uiso 1 1 calc R
C38 C -0.4884(13) -0.3848(15) 0.0618(13) 0.126(8) Uani 1 1 d D
H38A H -0.5131 -0.4473 0.0801 0.151 Uiso 1 1 calc R
H38B H -0.4981 -0.3932 0.0020 0.151 Uiso 1 1 calc R
C39 C 0.1716(16) -0.3778(13) 0.2525(12) 0.098(6) Uani 1 1 d .
H39A H 0.1545 -0.3951 0.3067 0.117 Uiso 1 1 calc R
H39B H 0.1762 -0.4348 0.2172 0.117 Uiso 1 1 calc R
C40 C 0.2617(17) -0.3034(15) 0.2589(14) 0.114(7) Uani 1 1 d .
H40A H 0.2853 -0.2971 0.2043 0.137 Uiso 1 1 calc R
H40B H 0.3094 -0.3208 0.2921 0.137 Uiso 1 1 calc R
N17 N -0.0636(14) 0.0510(12) 0.2452(9) 0.199(4) Uani 1 1 d D
O1 O -0.0603(19) -0.0250(13) 0.2686(11) 0.228(2) Uani 1 1 d D
O2 O -0.0861(18) 0.1118(14) 0.2943(11) 0.228(2) Uani 1 1 d D
O3 O -0.0371(18) 0.0714(15) 0.1783(10) 0.228(2) Uani 1 1 d D
N18 N 0.404(3) 0.338(2) 0.6470(18) 0.199(4) Uani 1 1 d .
O4 O 0.326(2) 0.291(2) 0.6108(15) 0.228(2) Uani 1 1 d .
O5 O 0.466(2) 0.3954(19) 0.6185(14) 0.228(2) Uani 1 1 d .
O6 O 0.415(2) 0.3471(19) 0.7225(15) 0.228(2) Uani 1 1 d .
N19 N 0.3612(15) 0.3024(18) 0.1330(14) 0.199(4) Uani 1 1 d D
O7 O 0.3659(19) 0.3798(16) 0.1107(12) 0.228(2) Uani 1 1 d D
O8 O 0.3479(18) 0.2908(16) 0.2059(12) 0.228(2) Uani 1 1 d D
O9 O 0.3836(19) 0.2410(16) 0.0847(12) 0.228(2) Uani 1 1 d D
N20 N -0.0628(13) -0.3836(12) 0.3940(10) 0.199(4) Uani 1 1 d D
O10 O -0.1415(14) -0.3903(16) 0.4231(13) 0.228(2) Uani 1 1 d D
O11 O 0.0059(15) -0.3123(15) 0.4174(12) 0.228(2) Uani 1 1 d D
O12 O -0.0516(17) -0.4477(14) 0.3416(12) 0.228(2) Uani 1 1 d D
N21 N -0.5703(14) -0.0231(12) 0.2376(10) 0.199(4) Uani 1 1 d D
O13 O -0.6098(17) 0.0020(15) 0.2997(12) 0.228(2) Uani 1 1 d D
O14 O -0.5875(18) -0.1098(13) 0.2083(12) 0.228(2) Uani 1 1 d D
O15 O -0.5086(16) 0.0392(14) 0.2064(12) 0.228(2) Uani 1 1 d D
N22 N 0.3056(14) 0.7164(12) 0.4849(10) 0.199(4) Uani 1 1 d D
O16 O 0.3858(14) 0.7591(16) 0.4628(12) 0.228(2) Uani 1 1 d D
O17 O 0.2995(17) 0.6608(15) 0.5385(12) 0.228(2) Uani 1 1 d D
O18 O 0.2316(14) 0.7374(17) 0.4635(13) 0.228(2) Uani 1 1 d D
N23 N -0.1801(14) -0.4432(13) 0.1245(10) 0.199(4) Uani 1 1 d D
O19 O -0.2575(14) -0.4442(17) 0.1551(12) 0.228(2) Uani 1 1 d D
O20 O -0.1563(17) -0.4064(16) 0.0621(11) 0.228(2) Uani 1 1 d D
O21 O -0.1185(15) -0.4665(17) 0.1653(12) 0.228(2) Uani 1 1 d D
N24 N 0.3179(14) -0.2248(12) -0.0233(10) 0.199(4) Uani 1 1 d D
O22 O 0.2773(16) -0.1825(15) 0.0300(12) 0.228(2) Uani 1 1 d D
O23 O 0.2779(17) -0.3116(13) -0.0517(12) 0.228(2) Uani 1 1 d D
O24 O 0.3966(14) -0.1789(15) -0.0507(12) 0.228(2) Uani 1 1 d D
O1W O 0.3567(10) 0.5170(9) 0.2650(7) 0.102(4) Uani 1 1 d .
O2W O 0.4692(12) 0.1887(13) 0.3562(12) 0.170(7) Uani 1 1 d .
O3W O 0.280(3) 0.033(2) 0.0846(19) 0.299(14) Uani 1 1 d U
O4W O 0.078(3) 0.506(3) 0.442(2) 0.358(19) Uani 1 1 d U
O5W O -0.1543(19) -0.6226(18) -0.0448(9) 0.230(11) Uani 1 1 d .

loop_
_atom_site_aniso_label
_atom_site_aniso_U_11
_atom_site_aniso_U_22
_atom_site_aniso_U_33
_atom_site_aniso_U_23
_atom_site_aniso_U_13
_atom_site_aniso_U_12
Pt1 0.0608(4) 0.0487(3) 0.0643(3) 0.0140(2) 0.0051(3) 0.0177(3)
Pt2 0.0599(4) 0.0527(3) 0.0748(4) 0.0121(3) 0.0091(3) 0.0205(3)
Pt3 0.0865(5) 0.0575(4) 0.0685(4) 0.0075(3) 0.0131(3) 0.0282(3)
Pt4 0.0843(5) 0.0522(3) 0.0674(4) 0.0125(3) 0.0159(3) 0.0257(3)
N1 0.059(7) 0.063(7) 0.049(5) 0.015(5) 0.002(5) 0.016(6)
N2 0.056(7) 0.049(6) 0.069(7) 0.011(5) 0.000(6) -0.001(5)
N3 0.063(7) 0.049(7) 0.087(8) 0.007(6) 0.013(6) 0.016(6)
N4 0.084(9) 0.055(7) 0.090(8) 0.021(6) 0.036(7) 0.041(7)
N5 0.100(10) 0.045(6) 0.057(6) 0.013(5) 0.030(6) 0.017(6)
N6 0.091(9) 0.055(7) 0.055(6) 0.008(5) 0.016(6) 0.025(6)
N7 0.093(10) 0.047(7) 0.084(8) 0.020(6) 0.034(7) 0.024(7)
N8 0.070(8) 0.057(7) 0.059(6) 0.017(5) 0.012(6) 0.022(6)
N9 0.083(9) 0.052(7) 0.081(8) 0.007(6) 0.007(7) 0.024(6)
N10 0.101(11) 0.052(8) 0.141(12) 0.039(8) 0.014(10) 0.033(8)
N11 0.087(10) 0.062(8) 0.115(11) 0.010(7) 0.028(8) 0.035(8)
N12 0.074(8) 0.077(9) 0.078(8) 0.011(7) -0.019(7) 0.021(7)
N13 0.126(13) 0.059(8) 0.095(10) -0.008(7) -0.027(9) 0.016(8)
N14 0.116(13) 0.070(9) 0.121(12) 0.000(9) -0.011(11) 0.035(9)
N15 0.099(11) 0.062(8) 0.102(10) 0.009(7) 0.014(9) 0.029(8)
N16 0.090(10) 0.086(10) 0.087(9) 0.012(8) 0.002(8) 0.032(8)
C1 0.057(8) 0.052(8) 0.073(8) 0.028(6) 0.014(7) 0.018(7)
C2 0.071(9) 0.051(8) 0.058(7) 0.014(6) 0.011(7) 0.016(7)
C3 0.156(18) 0.076(11) 0.051(7) 0.021(7) 0.013(10) 0.056(11)
C4 0.089(12) 0.109(13) 0.049(7) 0.032(8) 0.010(8) 0.043(10)
C5 0.095(14) 0.121(16) 0.077(10) 0.018(10) 0.034(10) 0.039(12)
C6 0.071(10) 0.059(9) 0.074(9) 0.022(7) 0.007(8) 0.022(7)
C7 0.082(11) 0.096(12) 0.056(8) 0.009(8) 0.010(8) 0.035(10)
C8 0.087(12) 0.075(10) 0.072(9) 0.034(8) 0.006(9) 0.025(9)
C9 0.062(9) 0.054(8) 0.072(8) 0.018(7) 0.012(7) 0.017(7)
C10 0.105(12) 0.061(9) 0.050(7) 0.001(7) -0.007(8) 0.036(9)
C11 0.17(2) 0.082(13) 0.090(12) 0.025(10) 0.035(13) 0.051(13)
C12 0.16(2) 0.107(16) 0.097(13) 0.042(12) 0.046(13) 0.058(15)
C13 0.16(2) 0.077(13) 0.100(13) -0.007(11) 0.040(14) 0.027(13)
C14 0.19(2) 0.086(13) 0.069(9) 0.031(9) 0.054(12) 0.068(14)
C15 0.132(17) 0.079(12) 0.081(10) 0.032(9) 0.026(11) 0.042(12)
C16 0.140(17) 0.070(11) 0.070(9) 0.018(8) 0.048(10) 0.040(11)
C17 0.096(12) 0.047(7) 0.056(7) 0.010(6) 0.010(8) 0.031(8)
C18 0.107(13) 0.034(7) 0.081(10) 0.008(6) 0.015(9) 0.020(8)
C19 0.058(9) 0.085(11) 0.071(9) 0.013(8) 0.022(7) 0.022(8)
C20 0.100(14) 0.092(12) 0.054(8) 0.016(8) 0.021(9) 0.026(11)
C21 0.133(17) 0.092(13) 0.055(8) 0.032(8) 0.025(10) 0.043(12)
C22 0.115(14) 0.079(11) 0.062(8) -0.004(8) -0.007(9) 0.052(10)
C23 0.094(12) 0.073(10) 0.056(8) 0.024(7) 0.017(8) 0.022(9)
C24 0.088(13) 0.111(14) 0.081(10) 0.025(10) 0.027(10) 0.050(11)
C25 0.077(10) 0.051(8) 0.058(7) 0.010(6) 0.010(7) 0.024(7)
C26 0.068(9) 0.056(8) 0.054(7) 0.034(6) 0.030(6) 0.018(7)
C27 0.121(14) 0.073(10) 0.054(7) 0.020(7) 0.019(8) 0.045(10)
C28 0.088(12) 0.076(11) 0.062(8) 0.023(8) 0.013(8) 0.008(9)
C29 0.115(14) 0.058(10) 0.073(9) 0.016(7) 0.012(9) 0.023(9)
C30 0.101(12) 0.059(9) 0.066(8) 0.022(7) 0.032(8) 0.034(8)
C31 0.101(13) 0.045(8) 0.073(9) 0.008(7) 0.004(9) 0.016(8)
C32 0.092(12) 0.062(9) 0.070(9) 0.027(7) 0.026(8) 0.010(9)
C33 0.080(11) 0.077(11) 0.095(11) 0.009(9) -0.013(9) 0.034(9)
C34 0.073(10) 0.069(10) 0.083(10) -0.015(8) -0.034(8) 0.021(8)
C35 0.118(15) 0.065(10) 0.099(12) -0.018(9) -0.026(11) 0.052(10)
C36 0.097(14) 0.115(16) 0.136(16) 0.057(13) 0.027(12) 0.061(13)
C37 0.122(11) 0.121(11) 0.143(11) 0.020(8) 0.008(8) 0.043(8)
C38 0.16(2) 0.105(17) 0.114(15) 0.018(13) 0.034(16) 0.038(17)
C39 0.135(18) 0.059(10) 0.111(13) 0.021(9) 0.010(13) 0.042(12)
C40 0.127(18) 0.102(16) 0.141(17) 0.029(13) 0.033(15) 0.073(15)
N17 0.302(13) 0.155(8) 0.150(7) 0.070(6) 0.088(8) 0.057(8)
O1 0.275(7) 0.231(5) 0.176(4) 0.044(4) 0.057(4) 0.058(5)
O2 0.275(7) 0.231(5) 0.176(4) 0.044(4) 0.057(4) 0.058(5)
O3 0.275(7) 0.231(5) 0.176(4) 0.044(4) 0.057(4) 0.058(5)
N18 0.302(13) 0.155(8) 0.150(7) 0.070(6) 0.088(8) 0.057(8)
O4 0.275(7) 0.231(5) 0.176(4) 0.044(4) 0.057(4) 0.058(5)
O5 0.275(7) 0.231(5) 0.176(4) 0.044(4) 0.057(4) 0.058(5)
O6 0.275(7) 0.231(5) 0.176(4) 0.044(4) 0.057(4) 0.058(5)
N19 0.302(13) 0.155(8) 0.150(7) 0.070(6) 0.088(8) 0.057(8)
O7 0.275(7) 0.231(5) 0.176(4) 0.044(4) 0.057(4) 0.058(5)
O8 0.275(7) 0.231(5) 0.176(4) 0.044(4) 0.057(4) 0.058(5)
O9 0.275(7) 0.231(5) 0.176(4) 0.044(4) 0.057(4) 0.058(5)
N20 0.302(13) 0.155(8) 0.150(7) 0.070(6) 0.088(8) 0.057(8)
O10 0.275(7) 0.231(5) 0.176(4) 0.044(4) 0.057(4) 0.058(5)
O11 0.275(7) 0.231(5) 0.176(4) 0.044(4) 0.057(4) 0.058(5)
O12 0.275(7) 0.231(5) 0.176(4) 0.044(4) 0.057(4) 0.058(5)
N21 0.302(13) 0.155(8) 0.150(7) 0.070(6) 0.088(8) 0.057(8)
O13 0.275(7) 0.231(5) 0.176(4) 0.044(4) 0.057(4) 0.058(5)
O14 0.275(7) 0.231(5) 0.176(4) 0.044(4) 0.057(4) 0.058(5)
O15 0.275(7) 0.231(5) 0.176(4) 0.044(4) 0.057(4) 0.058(5)
N22 0.302(13) 0.155(8) 0.150(7) 0.070(6) 0.088(8) 0.057(8)
O16 0.275(7) 0.231(5) 0.176(4) 0.044(4) 0.057(4) 0.058(5)
O17 0.275(7) 0.231(5) 0.176(4) 0.044(4) 0.057(4) 0.058(5)
O18 0.275(7) 0.231(5) 0.176(4) 0.044(4) 0.057(4) 0.058(5)
N23 0.302(13) 0.155(8) 0.150(7) 0.070(6) 0.088(8) 0.057(8)
O19 0.275(7) 0.231(5) 0.176(4) 0.044(4) 0.057(4) 0.058(5)
O20 0.275(7) 0.231(5) 0.176(4) 0.044(4) 0.057(4) 0.058(5)
O21 0.275(7) 0.231(5) 0.176(4) 0.044(4) 0.057(4) 0.058(5)
N24 0.302(13) 0.155(8) 0.150(7) 0.070(6) 0.088(8) 0.057(8)
O22 0.275(7) 0.231(5) 0.176(4) 0.044(4) 0.057(4) 0.058(5)
O23 0.275(7) 0.231(5) 0.176(4) 0.044(4) 0.057(4) 0.058(5)
O24 0.275(7) 0.231(5) 0.176(4) 0.044(4) 0.057(4) 0.058(5)
O1W 0.112(10) 0.093(9) 0.112(9) 0.041(7) 0.007(8) 0.033(7)
O2W 0.144(14) 0.184(17) 0.237(18) 0.093(14) 0.127(14) 0.100(13)
O3W 0.300(16) 0.312(17) 0.286(16) 0.056(10) 0.008(10) 0.085(10)
O4W 0.36(2) 0.35(2) 0.36(2) 0.049(10) 0.033(10) 0.107(11)
O5W 0.31(3) 0.31(3) 0.081(10) -0.038(13) -0.061(14) 0.13(2)

loop_
_atom_type_symbol
_atom_type_description
_atom_type_scat_dispersion_real
_atom_type_scat_dispersion_imag
_atom_type_scat_source
C C 0.0033 0.0016 'International Tables Vol C Tables 4.2.6.8 and 6.1.1.4'
H H 0.0000 0.0000 'International Tables Vol C Tables 4.2.6.8 and 6.1.1.4'
N N 0.0061 0.0033 'International Tables Vol C Tables 4.2.6.8 and 6.1.1.4'
O O 0.0106 0.0060 'International Tables Vol C Tables 4.2.6.8 and 6.1.1.4'
Pt Pt -1.7033 8.3905 'International Tables Vol C Tables 4.2.6.8 and 6.1.1.4'

loop_
_geom_angle_atom_site_label_1
_geom_angle_atom_site_label_2
_geom_angle_atom_site_label_3
_geom_angle
N1 Pt1 N9 172.6(5)
N1 Pt1 N10 90.4(5)
N9 Pt1 N10 83.4(5)
N1 Pt1 N8 95.2(5)
N9 Pt1 N8 91.2(5)
N10 Pt1 N8 173.8(5)
N11 Pt2 N12 83.7(6)
N11 Pt2 N2 93.8(5)
N12 Pt2 N2 177.5(5)
N11 Pt2 N3 176.0(5)
N12 Pt2 N3 92.7(5)
N2 Pt2 N3 89.8(5)
N5 Pt3 N14 93.1(6)
N5 Pt3 N13 175.6(5)
N14 Pt3 N13 82.8(6)
N5 Pt3 N4 92.3(5)
N14 Pt3 N4 174.2(6)
N13 Pt3 N4 91.7(5)
N6 Pt4 N16 176.7(5)
N6 Pt4 N15 94.0(6)
N16 Pt4 N15 83.5(6)
N6 Pt4 N7 90.6(5)
N16 Pt4 N7 91.9(6)
N15 Pt4 N7 175.3(6)
C8 N1 C1 115.0(12)
C8 N1 Pt1 120.2(9)
C1 N1 Pt1 124.8(9)
C7 N2 C2 114.7(13)
C7 N2 Pt2 121.2(11)
C2 N2 Pt2 124.1(9)
C16 N3 C9 118.4(13)
C16 N3 Pt2 121.1(11)
C9 N3 Pt2 120.4(10)
C15 N4 C10 119.3(14)
C15 N4 Pt3 118.2(11)
C10 N4 Pt3 122.5(10)
C17 N5 C24 112.8(14)
C17 N5 Pt3 123.9(10)
C24 N5 Pt3 123.3(11)
C23 N6 C18 112.9(14)
C23 N6 Pt4 122.2(10)
C18 N6 Pt4 124.9(11)
C32 N7 C25 117.5(12)
C32 N7 Pt4 119.3(10)
C25 N7 Pt4 123.0(9)
C31 N8 C26 116.1(12)
C31 N8 Pt1 121.0(9)
C26 N8 Pt1 122.9(9)
C33 N9 Pt1 110.4(9)
C33 N9 H9A 109.6
Pt1 N9 H9A 109.6
C33 N9 H9B 109.6
Pt1 N9 H9B 109.6
H9A N9 H9B 108.1
C34 N10 Pt1 109.4(9)
C34 N10 H10A 109.8
Pt1 N10 H10A 109.8
C34 N10 H10B 109.8
Pt1 N10 H10B 109.8
H10A N10 H10B 108.2
C35 N11 Pt2 110.3(10)
C35 N11 H11A 109.6
Pt2 N11 H11A 109.6
C35 N11 H11B 109.6
Pt2 N11 H11B 109.6
H11A N11 H11B 108.1
C36 N12 Pt2 111.4(10)
C36 N12 H12A 109.3
Pt2 N12 H12A 109.3
C36 N12 H12B 109.3
Pt2 N12 H12B 109.3
H12A N12 H12B 108.0
C37 N13 Pt3 111.2(12)
C37 N13 H13A 109.4
Pt3 N13 H13A 109.4
C37 N13 H13B 109.4
Pt3 N13 H13B 109.4
H13A N13 H13B 108.0
C38 N14 Pt3 114.6(12)
C38 N14 H14A 108.6
Pt3 N14 H14A 108.6
C38 N14 H14B 108.6
Pt3 N14 H14B 108.6
H14A N14 H14B 107.6
C39 N15 Pt4 114.3(11)
C39 N15 H15A 108.7
Pt4 N15 H15A 108.7
C39 N15 H15B 108.7
Pt4 N15 H15B 108.7
H15A N15 H15B 107.6
C40 N16 Pt4 105.5(11)
C40 N16 H16A 110.6
Pt4 N16 H16A 110.6
C40 N16 H16B 110.6
Pt4 N16 H16B 110.6
H16A N16 H16B 108.8
C2 C1 N1 121.0(12)
C2 C1 C6 121.7(12)
N1 C1 C6 117.3(12)
C1 C2 N2 121.9(12)
C1 C2 C3 118.7(14)
N2 C2 C3 119.3(14)
C4 C3 C2 119.0(17)
C4 C3 H3 120.5
C2 C3 H3 120.5
C3 C4 C5 123.1(14)
C3 C4 H4 118.5
C5 C4 H4 118.5
C4 C5 C6 119.3(15)
C4 C5 H5 120.4
C6 C5 H5 120.4
C5 C6 C1 117.2(15)
C5 C6 H6 121.4
C1 C6 H6 121.4
N2 C7 C8 122.9(15)
N2 C7 H7 118.5
C8 C7 H7 118.5
N1 C8 C7 124.2(14)
N1 C8 H8 117.9
C7 C8 H8 117.9
N3 C9 C10 119.2(13)
N3 C9 C14 122.5(14)
C10 C9 C14 118.0(13)
N4 C10 C11 120.6(14)
N4 C10 C9 120.3(13)
C11 C10 C9 118.8(14)
C10 C11 C12 121.0(18)
C10 C11 H11 119.5
C12 C11 H11 119.5
C13 C12 C11 118.5(18)
C13 C12 H12 120.7
C11 C12 H12 120.7
C14 C13 C12 122.5(19)
C14 C13 H13 118.7
C12 C13 H13 118.7
C13 C14 C9 120.6(17)
C13 C14 H14 119.7
C9 C14 H14 119.7
N4 C15 C16 119.3(15)
N4 C15 H15 120.3
C16 C15 H15 120.3
N3 C16 C15 123.4(15)
N3 C16 H16 118.3
C15 C16 H16 118.3
N5 C17 C22 121.5(16)
N5 C17 C18 122.4(13)
C22 C17 C18 116.1(16)
C17 C18 N6 120.8(15)
C17 C18 C19 122.6(14)
N6 C18 C19 116.5(15)
C20 C19 C18 118.7(16)
C20 C19 H19 120.6
C18 C19 H19 120.6
C19 C20 C21 117.7(15)
C19 C20 H20 121.2
C21 C20 H20 121.2
C22 C21 C20 123.4(14)
C22 C21 H21 118.3
C20 C21 H21 118.3
C21 C22 C17 121.3(17)
C21 C22 H22 119.3
C17 C22 H22 119.3
C24 C23 N6 125.8(14)
C24 C23 H23 117.1
N6 C23 H23 117.1
C23 C24 N5 125.1(16)
C23 C24 H24 117.4
N5 C24 H24 117.4
N7 C25 C30 119.7(13)
N7 C25 C26 120.6(11)
C30 C25 C26 119.6(12)
C27 C26 N8 120.4(13)
C27 C26 C25 120.3(11)
N8 C26 C25 119.3(11)
C28 C27 C26 118.3(14)
C28 C27 H27 120.8
C26 C27 H27 120.8
C29 C28 C27 122.9(15)
C29 C28 H28 118.5
C27 C28 H28 118.5
C28 C29 C30 120.3(14)
C28 C29 H29 119.9
C30 C29 H29 119.9
C25 C30 C29 118.5(14)
C25 C30 H30 120.7
C29 C30 H30 120.7
N8 C31 C32 125.8(14)
N8 C31 H31 117.1
C32 C31 H31 117.1
C31 C32 N7 120.5(14)
C31 C32 H32 119.7
N7 C32 H32 119.7
N9 C33 C34 104.2(11)
N9 C33 H33A 110.9
C34 C33 H33A 110.9
N9 C33 H33B 110.9
C34 C33 H33B 110.9
H33A C33 H33B 108.9
N10 C34 C33 107.7(11)
N10 C34 H34A 110.2
C33 C34 H34A 110.2
N10 C34 H34B 110.2
C33 C34 H34B 110.2
H34A C34 H34B 108.5
N11 C35 C36 108.8(14)
N11 C35 H35A 109.9
C36 C35 H35A 109.9
N11 C35 H35B 109.9
C36 C35 H35B 109.9
H35A C35 H35B 108.3
N12 C36 C35 105.3(12)
N12 C36 H36A 110.7
C35 C36 H36A 110.7
N12 C36 H36B 110.7
C35 C36 H36B 110.7
H36A C36 H36B 108.8
N13 C37 C38 107.7(15)
N13 C37 H37A 110.2
C38 C37 H37A 110.2
N13 C37 H37B 110.2
C38 C37 H37B 110.2
H37A C37 H37B 108.5
N14 C38 C37 108.5(16)
N14 C38 H38A 110.0
C37 C38 H38A 110.0
N14 C38 H38B 110.0
C37 C38 H38B 110.0
H38A C38 H38B 108.4
C40 C39 N15 106.8(15)
C40 C39 H39A 110.4
N15 C39 H39A 110.4
C40 C39 H39B 110.4
N15 C39 H39B 110.4
H39A C39 H39B 108.6
C39 C40 N16 111.0(17)
C39 C40 H40A 109.4
N16 C40 H40A 109.4
C39 C40 H40B 109.4
N16 C40 H40B 109.4
H40A C40 H40B 108.0
O3 N17 O1 121.7(12)
O3 N17 O2 119.1(12)
O1 N17 O2 118.8(12)
O5 N18 O6 112(4)
O5 N18 O4 125(3)
O6 N18 O4 120(3)
O7 N19 O9 118(2)
O7 N19 O8 120(2)
O9 N19 O8 121(2)
O10 N20 O11 119.5(12)
O10 N20 O12 120.9(12)
O11 N20 O12 119.6(12)
O13 N21 O14 121.2(12)
O13 N21 O15 119.3(12)
O14 N21 O15 119.4(12)
O16 N22 O18 120.7(12)
O16 N22 O17 120.1(12)
O18 N22 O17 118.4(12)
O20 N23 O19 122.0(12)
O20 N23 O21 118.8(12)
O19 N23 O21 118.2(12)
O22 N24 O23 119.5(12)
O22 N24 O24 120.1(12)
O23 N24 O24 120.3(12)

loop_
_geom_bond_atom_site_label_1
_geom_bond_atom_site_label_2
_geom_bond_distance
Pt1 N1 2.023(11)
Pt1 N9 2.024(13)
Pt1 N10 2.030(13)
Pt1 N8 2.046(12)
Pt2 N11 1.992(13)
Pt2 N12 2.021(13)
Pt2 N2 2.031(12)
Pt2 N3 2.045(12)
Pt3 N5 1.979(14)
Pt3 N14 1.980(14)
Pt3 N13 1.990(16)
Pt3 N4 2.019(12)
Pt4 N6 2.010(13)
Pt4 N16 2.013(14)
Pt4 N15 2.019(13)
Pt4 N7 2.050(12)
N1 C8 1.303(19)
N1 C1 1.415(16)
N2 C7 1.319(17)
N2 C2 1.406(18)
N3 C16 1.261(18)
N3 C9 1.410(17)
N4 C15 1.319(19)
N4 C10 1.372(18)
N5 C17 1.380(19)
N5 C24 1.400(19)
N6 C23 1.338(19)
N6 C18 1.447(19)
N7 C32 1.347(17)
N7 C25 1.386(17)
N8 C31 1.324(18)
N8 C26 1.393(15)
N9 C33 1.482(9)
N9 H9A 0.9000
N9 H9B 0.9000
N10 C34 1.501(18)
N10 H10A 0.9000
N10 H10B 0.9000
N11 C35 1.45(2)
N11 H11A 0.9000
N11 H11B 0.9000
N12 C36 1.49(2)
N12 H12A 0.9000
N12 H12B 0.9000
N13 C37 1.471(9)
N13 H13A 0.9000
N13 H13B 0.9000
N14 C38 1.488(10)
N14 H14A 0.9000
N14 H14B 0.9000
N15 C39 1.43(2)
N15 H15A 0.9000
N15 H15B 0.9000
N16 C40 1.61(2)
N16 H16A 0.9000
N16 H16B 0.9000
C1 C2 1.359(19)
C1 C6 1.442(19)
C2 C3 1.426(17)
C3 C4 1.34(2)
C3 H3 0.9300
C4 C5 1.38(2)
C4 H4 0.9300
C5 C6 1.39(2)
C5 H5 0.9300
C6 H6 0.9300
C7 C8 1.38(2)
C7 H7 0.9300
C8 H8 0.9300
C9 C10 1.424(19)
C9 C14 1.42(2)
C10 C11 1.39(2)
C11 C12 1.39(2)
C11 H11 0.9300
C12 C13 1.38(3)
C12 H12 0.9300
C13 C14 1.32(2)
C13 H13 0.9300
C14 H14 0.9300
C15 C16 1.46(2)
C15 H15 0.9300
C16 H16 0.9300
C17 C22 1.381(19)
C17 C18 1.40(2)
C18 C19 1.47(2)
C19 C20 1.329(19)
C19 H19 0.9300
C20 C21 1.44(2)
C20 H20 0.9300
C21 C22 1.35(2)
C21 H21 0.9300
C22 H22 0.9300
C23 C24 1.29(2)
C23 H23 0.9300
C24 H24 0.9300
C25 C30 1.392(18)
C25 C26 1.410(18)
C26 C27 1.391(18)
C27 C28 1.374(19)
C27 H27 0.9300
C28 C29 1.34(2)
C28 H28 0.9300
C29 C30 1.415(19)
C29 H29 0.9300
C30 H30 0.9300
C31 C32 1.34(2)
C31 H31 0.9300
C32 H32 0.9300
C33 C34 1.549(9)
C33 H33A 0.9700
C33 H33B 0.9700
C34 H34A 0.9700
C34 H34B 0.9700
C35 C36 1.548(9)
C35 H35A 0.9700
C35 H35B 0.9700
C36 H36A 0.9700
C36 H36B 0.9700
C37 C38 1.540(10)
C37 H37A 0.9700
C37 H37B 0.9700
C38 H38A 0.9700
C38 H38B 0.9700
C39 C40 1.43(3)
C39 H39A 0.9700
C39 H39B 0.9700
C40 H40A 0.9700
C40 H40B 0.9700
N17 O3 1.212(10)
N17 O1 1.230(10)
N17 O2 1.236(10)
N18 O5 1.19(3)
N18 O6 1.22(3)
N18 O4 1.23(4)
N19 O7 1.21(3)
N19 O9 1.23(3)
N19 O8 1.24(3)
N20 O10 1.222(10)
N20 O11 1.225(10)
N20 O12 1.233(10)
N21 O13 1.240(10)
N21 O14 1.245(10)
N21 O15 1.249(10)
N22 O16 1.233(10)
N22 O18 1.240(10)
N22 O17 1.255(10)
N23 O20 1.225(10)
N23 O19 1.229(10)
N23 O21 1.239(10)
N24 O22 1.253(10)
N24 O23 1.254(10)
N24 O24 1.267(10)

loop_
_geom_torsion_atom_site_label_1
_geom_torsion_atom_site_label_2
_geom_torsion_atom_site_label_3
_geom_torsion_atom_site_label_4
_geom_torsion
N9 Pt1 N1 C8 -64(4)
N10 Pt1 N1 C8 -97.4(12)
N8 Pt1 N1 C8 85.4(12)
N9 Pt1 N1 C1 115(3)
N10 Pt1 N1 C1 81.8(11)
N8 Pt1 N1 C1 -95.5(11)
N11 Pt2 N2 C7 94.9(12)
N12 Pt2 N2 C7 100(11)
N3 Pt2 N2 C7 -86.6(12)
N11 Pt2 N2 C2 -87.7(11)
N12 Pt2 N2 C2 -83(11)
N3 Pt2 N2 C2 90.7(11)
N11 Pt2 N3 C16 67(8)
N12 Pt2 N3 C16 89.7(15)
N2 Pt2 N3 C16 -90.0(15)
N11 Pt2 N3 C9 -109(8)
N12 Pt2 N3 C9 -86.6(11)
N2 Pt2 N3 C9 93.7(11)
N5 Pt3 N4 C15 90.0(13)
N14 Pt3 N4 C15 -111(6)
N13 Pt3 N4 C15 -91.8(14)
N5 Pt3 N4 C10 -89.7(13)
N14 Pt3 N4 C10 69(6)
N13 Pt3 N4 C10 88.5(13)
N14 Pt3 N5 C17 94.3(12)
N13 Pt3 N5 C17 116(7)
N4 Pt3 N5 C17 -87.7(11)
N14 Pt3 N5 C24 -86.2(13)
N13 Pt3 N5 C24 -64(7)
N4 Pt3 N5 C24 91.8(13)
N16 Pt4 N6 C23 48(9)
N15 Pt4 N6 C23 85.7(12)
N7 Pt4 N6 C23 -93.5(12)
N16 Pt4 N6 C18 -130(9)
N15 Pt4 N6 C18 -92.4(11)
N7 Pt4 N6 C18 88.3(11)
N6 Pt4 N7 C32 -79.0(13)
N16 Pt4 N7 C32 103.1(13)
N15 Pt4 N7 C32 110(7)
N6 Pt4 N7 C25 97.2(13)
N16 Pt4 N7 C25 -80.8(13)
N15 Pt4 N7 C25 -74(7)
N1 Pt1 N8 C31 81.5(13)
N9 Pt1 N8 C31 -102.3(13)
N10 Pt1 N8 C31 -72(5)
N1 Pt1 N8 C26 -97.9(11)
N9 Pt1 N8 C26 78.4(11)
N10 Pt1 N8 C26 108(5)
N1 Pt1 N9 C33 -54(4)
N10 Pt1 N9 C33 -20.2(10)
N8 Pt1 N9 C33 156.7(10)
N1 Pt1 N10 C34 165.3(11)
N9 Pt1 N10 C34 -10.6(11)
N8 Pt1 N10 C34 -41(5)
N12 Pt2 N11 C35 17.5(12)
N2 Pt2 N11 C35 -162.8(12)
N3 Pt2 N11 C35 40(8)
N11 Pt2 N12 C36 10.9(11)
N2 Pt2 N12 C36 6(12)
N3 Pt2 N12 C36 -167.6(11)
N5 Pt3 N13 C37 4(8)
N14 Pt3 N13 C37 25.6(13)
N4 Pt3 N13 C37 -152.4(13)
N5 Pt3 N14 C38 175.1(14)
N13 Pt3 N14 C38 -3.3(14)
N4 Pt3 N14 C38 16(7)
N6 Pt4 N15 C39 -166.3(13)
N16 Pt4 N15 C39 11.7(13)
N7 Pt4 N15 C39 5(7)
N6 Pt4 N16 C40 52(9)
N15 Pt4 N16 C40 13.4(12)
N7 Pt4 N16 C40 -167.2(11)
C8 N1 C1 C2 0(2)
Pt1 N1 C1 C2 -179.2(10)
C8 N1 C1 C6 177.7(13)
Pt1 N1 C1 C6 -1.5(17)
N1 C1 C2 N2 -3(2)
C6 C1 C2 N2 179.1(12)
N1 C1 C2 C3 177.4(13)
C6 C1 C2 C3 0(2)
C7 N2 C2 C1 6(2)
Pt2 N2 C2 C1 -171.1(10)
C7 N2 C2 C3 -174.4(13)
Pt2 N2 C2 C3 8.2(18)
C1 C2 C3 C4 -2(2)
N2 C2 C3 C4 178.4(14)
C2 C3 C4 C5 9(3)
C3 C4 C5 C6 -13(3)
C4 C5 C6 C1 10(3)
C2 C1 C6 C5 -3(2)
N1 C1 C6 C5 178.8(14)
C2 N2 C7 C8 -6(2)
Pt2 N2 C7 C8 171.1(13)
C1 N1 C8 C7 0(2)
Pt1 N1 C8 C7 179.2(13)
N2 C7 C8 N1 4(3)
C16 N3 C9 C10 1(2)
Pt2 N3 C9 C10 177.1(11)
C16 N3 C9 C14 -173.3(18)
Pt2 N3 C9 C14 3(2)
C15 N4 C10 C11 174.8(18)
Pt3 N4 C10 C11 -6(2)
C15 N4 C10 C9 1(2)
Pt3 N4 C10 C9 -179.0(11)
N3 C9 C10 N4 -2(2)
C14 C9 C10 N4 172.3(17)
N3 C9 C10 C11 -175.5(16)
C14 C9 C10 C11 -1(2)
N4 C10 C11 C12 -179.5(18)
C9 C10 C11 C12 -6(3)
C10 C11 C12 C13 7(3)
C11 C12 C13 C14 -1(4)
C12 C13 C14 C9 -6(4)
N3 C9 C14 C13 -178.6(19)
C10 C9 C14 C13 7(3)
C10 N4 C15 C16 0(3)
Pt3 N4 C15 C16 -179.2(14)
C9 N3 C16 C15 1(3)
Pt2 N3 C16 C15 -175.2(14)
N4 C15 C16 N3 -2(3)
C24 N5 C17 C22 179.4(14)
Pt3 N5 C17 C22 -1.1(18)
C24 N5 C17 C18 2(2)
Pt3 N5 C17 C18 -178.6(10)
N5 C17 C18 N6 -4(2)
C22 C17 C18 N6 178.0(12)
N5 C17 C18 C19 178.8(13)
C22 C17 C18 C19 1(2)
C23 N6 C18 C17 6.0(19)
Pt4 N6 C18 C17 -175.7(10)
C23 N6 C18 C19 -177.0(13)
Pt4 N6 C18 C19 1.3(17)
C17 C18 C19 C20 1(2)
N6 C18 C19 C20 -176.2(14)
C18 C19 C20 C21 -1(2)
C19 C20 C21 C22 -2(3)
C20 C21 C22 C17 4(3)
N5 C17 C22 C21 179.0(14)
C18 C17 C22 C21 -3(2)
C18 N6 C23 C24 -6(2)
Pt4 N6 C23 C24 175.6(15)
N6 C23 C24 N5 4(3)
C17 N5 C24 C23 -2(2)
Pt3 N5 C24 C23 178.8(14)
C32 N7 C25 C30 -177.9(15)
Pt4 N7 C25 C30 6(2)
C32 N7 C25 C26 -1(2)
Pt4 N7 C25 C26 -177.0(11)
C31 N8 C26 C27 179.8(15)
Pt1 N8 C26 C27 -1(2)
C31 N8 C26 C25 2(2)
Pt1 N8 C26 C25 -178.8(10)
N7 C25 C26 C27 -178.0(15)
C30 C25 C26 C27 -1(2)
N7 C25 C26 N8 0(2)
C30 C25 C26 N8 177.0(14)
N8 C26 C27 C28 -175.4(15)
C25 C26 C27 C28 2(2)
C26 C27 C28 C29 -2(3)
C27 C28 C29 C30 0(3)
N7 C25 C30 C29 176.0(15)
C26 C25 C30 C29 -1(2)
C28 C29 C30 C25 2(3)
C26 N8 C31 C32 -3(3)
Pt1 N8 C31 C32 177.6(14)
N8 C31 C32 N7 2(3)
C25 N7 C32 C31 0(2)
Pt4 N7 C32 C31 176.2(13)
Pt1 N9 C33 C34 44.7(13)
Pt1 N10 C34 C33 38.0(15)
N9 C33 C34 N10 -53.5(16)
Pt2 N11 C35 C36 -41.4(17)
Pt2 N12 C36 C35 -34.3(17)
N11 C35 C36 N12 49.0(19)
Pt3 N13 C37 C38 -42(2)
Pt3 N14 C38 C37 -18(2)
N13 C37 C38 N14 38(2)
Pt4 N15 C39 C40 -36(2)
N15 C39 C40 N16 48(2)
Pt4 N16 C40 C39 -38.1(19)
